data_4326101
loop_
_publ_author_name
'Tridib K. Goswami'
'Balabhadrapatruni V. S. K. Chakravarthi'
'Mithun Roy'
'Anjali A. Karande'
'Akhil R. Chakravarty'

_publ_contact_author_address
;Department of Inorganic and Physical Chemistry 
Indian Institute of Science
Bangalore 560 012. INDIA
;
_publ_contact_author_email arc@ipc.iisc.ernet.in
_publ_contact_author_fax 91-080-23600683
_publ_contact_author_name 'Prof. A. R. Chakravarty'
_publ_contact_author_phone 91-080-22932533
_publ_section_title
;
 Ferrocene-Conjugated l-Tryptophan Copper(II) Complexes of Phenanthroline
 Bases Showing DNA Photocleavage Activity and Cytotoxicity
;
_journal_name_full 'Inorganic Chemistry'
_journal_page_first 8452
_journal_page_last 8464
_journal_paper_doi 10.1021/ic201028e
_journal_volume 50
_journal_year 2011
_chemical_absolute_configuration rm
_chemical_formula_moiety 'C30 H27 Cl Cu N4 O7'
_chemical_formula_sum 'C30 H27 Cl Cu N4 O7'
_chemical_formula_weight 654.55
_chemical_name_systematic
;
 ?
;
_space_group_IT_number 19
_symmetry_cell_setting orthorhombic
_symmetry_space_group_name_Hall 'P 2ac 2ab'
_symmetry_space_group_name_H-M 'P 21 21 21'
_atom_sites_solution_hydrogens geom
_atom_sites_solution_primary direct
_atom_sites_solution_secondary difmap
_audit_creation_method SHELXL-97
_cell_angle_alpha 90.00
_cell_angle_beta 90.00
_cell_angle_gamma 90.00
_cell_formula_units_Z 4
_cell_length_a 10.9338(6)
_cell_length_b 12.0549(6)
_cell_length_c 22.5692(12)
_cell_measurement_temperature 293(2)
_cell_measurement_theta_max 0.803
_cell_measurement_theta_min 0.743
_cell_volume 2974.8(3)
_computing_cell_refinement 'Bruker Smart'
_computing_data_collection 'Bruker Smart'
_computing_data_reduction 'Bruker Saint'
_computing_molecular_graphics 'Ortep-3 for Windows (Farrugia, 1997)'
_computing_publication_material 'WinGX publication routines (Farrugia, 1999)'
_computing_structure_refinement 'SHELXL-97 (Sheldrick, 1997)'
_computing_structure_solution 'SHELXL-97 (Sheldrick, 1997)'
_diffrn_ambient_temperature 293(2)
_diffrn_detector_area_resol_mean 0.3
_diffrn_measured_fraction_theta_full 0.990
_diffrn_measured_fraction_theta_max 0.990
_diffrn_measurement_device_type 'Bruker Smart CCD Area Detector'
_diffrn_measurement_method 'omega scans'
_diffrn_radiation_monochromator graphite
_diffrn_radiation_source 'fine-focus sealed tube'
_diffrn_radiation_type MoK\a
_diffrn_radiation_wavelength 0.71073
_diffrn_reflns_av_R_equivalents 0.0350
_diffrn_reflns_av_sigmaI/netI 0.0441
_diffrn_reflns_limit_h_max 15
_diffrn_reflns_limit_h_min -15
_diffrn_reflns_limit_k_max 16
_diffrn_reflns_limit_k_min -16
_diffrn_reflns_limit_l_max 32
_diffrn_reflns_limit_l_min -31
_diffrn_reflns_number 56385
_diffrn_reflns_theta_full 30.50
_diffrn_reflns_theta_max 30.50
_diffrn_reflns_theta_min 1.80
_exptl_absorpt_coefficient_mu 0.877
_exptl_absorpt_correction_T_max 0.743
_exptl_absorpt_correction_T_min 0.728
_exptl_absorpt_correction_type empirical
_exptl_absorpt_process_details SADABS(Sheldrick,1997)
_exptl_crystal_colour blue
_exptl_crystal_density_diffrn 1.461
_exptl_crystal_description block
_exptl_crystal_F_000 1348
_exptl_crystal_size_max 0.35
_exptl_crystal_size_mid 0.31
_exptl_crystal_size_min 0.25
_refine_diff_density_max 0.475
_refine_diff_density_min -0.344
_refine_diff_density_rms 0.051
_refine_ls_abs_structure_details 'Flack H D (1983), Acta Cryst. A39, 876-881'
_refine_ls_abs_structure_Flack -0.020(14)
_refine_ls_extinction_method none
_refine_ls_goodness_of_fit_ref 0.993
_refine_ls_hydrogen_treatment constr
_refine_ls_matrix_type full
_refine_ls_number_parameters 388
_refine_ls_number_reflns 8984
_refine_ls_number_restraints 0
_refine_ls_restrained_S_all 0.993
_refine_ls_R_factor_all 0.0962
_refine_ls_R_factor_gt 0.0381
_refine_ls_shift/su_max 0.001
_refine_ls_shift/su_mean 0.000
_refine_ls_structure_factor_coef Fsqd
_refine_ls_weighting_details 'calc w=1/[\s^2^(Fo^2^)+(0.0571P)^2^+0.6475P] where P=(Fo^2^+2Fc^2^)/3'
_refine_ls_weighting_scheme calc
_refine_ls_wR_factor_gt 0.0920
_refine_ls_wR_factor_ref 0.1202
_reflns_number_gt 5249
_reflns_number_total 8984
_reflns_threshold_expression >2sigma(I)
_cod_data_source_file ic201028e_si_002.cif
_cod_data_source_block shelxl
_cod_database_code 4326101

loop_
_symmetry_equiv_pos_as_xyz
'x, y, z'
'-x+1/2, -y, z+1/2'
'x+1/2, -y+1/2, -z'
'-x, y+1/2, -z+1/2'

loop_
_atom_site_label
_atom_site_type_symbol
_atom_site_fract_x
_atom_site_fract_y
_atom_site_fract_z
_atom_site_U_iso_or_equiv
_atom_site_adp_type
_atom_site_occupancy
_atom_site_symmetry_multiplicity
_atom_site_calc_flag
_atom_site_refinement_flags
Cu1 Cu 0.04636(3) -0.00195(3) 0.313758(14) 0.04550(10) Uani 1 1 d .
O1 O -0.01175(17) 0.14335(16) 0.28968(9) 0.0489(5) Uani 1 1 d .
O2 O -0.1783(2) 0.24903(18) 0.29237(11) 0.0653(6) Uani 1 1 d .
O3 O 0.0992(2) -0.04292(19) 0.21993(11) 0.0640(6) Uani 1 1 d .
N1 N 0.1126(2) -0.1453(2) 0.34708(11) 0.0525(6) Uani 1 1 d .
N2 N 0.2074(2) 0.0562(2) 0.34413(12) 0.0544(6) Uani 1 1 d .
N3 N -0.13573(19) -0.04083(19) 0.31051(12) 0.0453(5) Uani 1 1 d .
H3 H -0.1528 -0.0931 0.3384 0.054 Uiso 1 1 calc R
N4 N 0.0636(3) 0.0229(3) 0.48520(13) 0.0797(10) Uani 1 1 d .
H4 H 0.1103 -0.0194 0.5060 0.096 Uiso 1 1 calc R
C1 C 0.0613(4) -0.2456(3) 0.34672(17) 0.0713(10) Uani 1 1 d .
H1 H -0.0126 -0.2565 0.3271 0.086 Uiso 1 1 calc R
C2 C 0.1179(5) -0.3348(4) 0.3757(2) 0.0962(15) Uani 1 1 d .
H2 H 0.0800 -0.4039 0.3760 0.115 Uiso 1 1 calc R
C3 C 0.2273(5) -0.3215(4) 0.4031(2) 0.1009(16) Uani 1 1 d .
H3A H 0.2633 -0.3809 0.4228 0.121 Uiso 1 1 calc R
C4 C 0.2858(4) -0.2188(4) 0.40190(18) 0.0764(11) Uani 1 1 d .
C5 C 0.2229(3) -0.1319(3) 0.37331(14) 0.0557(8) Uani 1 1 d .
C6 C 0.4027(4) -0.1945(5) 0.4275(2) 0.1042(18) Uani 1 1 d .
H6 H 0.4457 -0.2507 0.4465 0.125 Uiso 1 1 calc R
C7 C 0.4507(4) -0.0939(5) 0.4248(2) 0.1014(17) Uani 1 1 d .
H7 H 0.5275 -0.0820 0.4412 0.122 Uiso 1 1 calc R
C8 C 0.3884(3) -0.0024(5) 0.39736(14) 0.0739(10) Uani 1 1 d .
C9 C 0.2749(3) -0.0229(3) 0.37127(13) 0.0579(9) Uani 1 1 d .
C10 C 0.4311(4) 0.1061(5) 0.3940(2) 0.0978(16) Uani 1 1 d .
H10 H 0.5062 0.1239 0.4109 0.117 Uiso 1 1 calc R
C11 C 0.3647(4) 0.1870(4) 0.3664(2) 0.0953(14) Uani 1 1 d .
H11 H 0.3941 0.2592 0.3636 0.114 Uiso 1 1 calc R
C12 C 0.2507(3) 0.1580(4) 0.34220(18) 0.0754(11) Uani 1 1 d .
H12 H 0.2040 0.2128 0.3241 0.090 Uiso 1 1 calc R
C13 C -0.1249(3) 0.1606(2) 0.29979(13) 0.0465(7) Uani 1 1 d .
C14 C -0.1966(3) 0.0640(2) 0.32647(14) 0.0472(7) Uani 1 1 d .
H14 H -0.2789 0.0639 0.3092 0.057 Uiso 1 1 calc R
C15 C -0.2085(3) 0.0759(3) 0.39375(15) 0.0565(8) Uani 1 1 d .
H15A H -0.2524 0.1441 0.4021 0.068 Uiso 1 1 calc R
H15B H -0.2581 0.0150 0.4083 0.068 Uiso 1 1 calc R
C16 C -0.0913(3) 0.0774(3) 0.42807(13) 0.0515(7) Uani 1 1 d .
C17 C -0.0398(4) -0.0090(3) 0.45745(14) 0.0676(8) Uani 1 1 d .
H17 H -0.0715 -0.0806 0.4583 0.081 Uiso 1 1 calc R
C18 C 0.0826(3) 0.1348(4) 0.47482(15) 0.0670(9) Uani 1 1 d .
C19 C -0.0138(3) 0.1708(3) 0.43922(13) 0.0514(7) Uani 1 1 d .
C20 C -0.0174(4) 0.2826(3) 0.42279(15) 0.0683(10) Uani 1 1 d .
H20 H -0.0816 0.3096 0.3999 0.082 Uiso 1 1 calc R
C21 C 0.0756(4) 0.3525(4) 0.4410(2) 0.0924(14) Uani 1 1 d .
H21 H 0.0739 0.4269 0.4302 0.111 Uiso 1 1 calc R
C22 C 0.1717(5) 0.3127(5) 0.4752(2) 0.1092(19) Uani 1 1 d .
H22 H 0.2334 0.3612 0.4866 0.131 Uiso 1 1 calc R
C23 C 0.1781(4) 0.2032(5) 0.49279(19) 0.0940(15) Uani 1 1 d .
H23 H 0.2427 0.1765 0.5154 0.113 Uiso 1 1 calc R
C24 C -0.1730(3) -0.0831(3) 0.25050(15) 0.0552(8) Uani 1 1 d .
H24A H -0.1360 -0.1553 0.2443 0.066 Uiso 1 1 calc R
H24B H -0.1409 -0.0334 0.2205 0.066 Uiso 1 1 calc R
C25 C -0.3097(3) -0.0934(3) 0.24206(15) 0.0531(7) Uani 1 1 d .
C26 C -0.3698(4) -0.0201(4) 0.2062(2) 0.0981(15) Uani 1 1 d .
H26 H -0.3263 0.0364 0.1876 0.118 Uiso 1 1 calc R
C27 C -0.4955(5) -0.0291(5) 0.1969(3) 0.134(2) Uani 1 1 d .
H27 H -0.5345 0.0201 0.1714 0.161 Uiso 1 1 calc R
C28 C -0.5609(4) -0.1078(6) 0.2244(3) 0.123(2) Uani 1 1 d .
H28 H -0.6450 -0.1128 0.2186 0.147 Uiso 1 1 calc R
C29 C -0.5041(5) -0.1785(5) 0.2602(3) 0.1063(17) Uani 1 1 d .
H29 H -0.5495 -0.2335 0.2789 0.128 Uiso 1 1 calc R
C30 C -0.3777(4) -0.1728(4) 0.27058(17) 0.0776(11) Uani 1 1 d .
H30 H -0.3404 -0.2223 0.2965 0.093 Uiso 1 1 calc R
Cl1 Cl -0.23726(9) -0.34494(7) 0.40752(4) 0.0715(2) Uani 1 1 d .
O4 O -0.2212(4) -0.3715(3) 0.34686(14) 0.1118(11) Uani 1 1 d .
O5 O -0.1702(5) -0.4200(5) 0.4411(2) 0.180(2) Uani 1 1 d .
O6 O -0.2044(4) -0.2321(3) 0.41378(18) 0.1324(15) Uani 1 1 d .
O7 O -0.3590(4) -0.3591(3) 0.4208(2) 0.1477(18) Uani 1 1 d .

loop_
_atom_site_aniso_label
_atom_site_aniso_U_11
_atom_site_aniso_U_22
_atom_site_aniso_U_33
_atom_site_aniso_U_23
_atom_site_aniso_U_13
_atom_site_aniso_U_12
Cu1 0.03490(15) 0.04705(16) 0.05455(19) 0.00392(19) -0.00413(14) 0.00301(17)
O1 0.0396(11) 0.0493(11) 0.0577(12) 0.0027(9) -0.0035(9) 0.0031(8)
O2 0.0529(13) 0.0523(13) 0.0907(17) 0.0097(11) -0.0045(12) 0.0129(10)
O3 0.0637(14) 0.0660(14) 0.0623(14) -0.0018(10) 0.0147(12) 0.0078(11)
N1 0.0490(14) 0.0584(15) 0.0502(15) 0.0088(11) 0.0050(12) 0.0127(12)
N2 0.0382(13) 0.0694(17) 0.0556(16) 0.0092(12) -0.0027(11) -0.0005(12)
N3 0.0329(11) 0.0502(12) 0.0528(14) -0.0018(10) -0.0056(11) -0.0005(9)
N4 0.095(2) 0.086(3) 0.0580(17) 0.0097(15) -0.0112(16) 0.0274(19)
C1 0.088(3) 0.0498(19) 0.076(2) 0.0100(15) 0.011(2) 0.0093(18)
C2 0.126(4) 0.060(2) 0.103(4) 0.020(2) 0.011(3) 0.021(2)
C3 0.123(4) 0.087(3) 0.092(3) 0.033(2) 0.008(3) 0.052(3)
C4 0.073(3) 0.088(3) 0.068(2) 0.021(2) 0.007(2) 0.035(2)
C5 0.0469(17) 0.073(2) 0.0478(18) 0.0091(14) 0.0069(15) 0.0196(15)
C6 0.080(3) 0.151(5) 0.081(3) 0.039(3) 0.002(2) 0.057(3)
C7 0.051(2) 0.165(5) 0.088(3) 0.042(3) -0.009(2) 0.025(3)
C8 0.0346(15) 0.126(3) 0.0606(19) 0.017(3) -0.0040(13) 0.005(2)
C9 0.0390(15) 0.089(3) 0.0453(16) 0.0081(15) 0.0028(13) 0.0121(15)
C10 0.041(2) 0.165(5) 0.087(3) 0.024(3) -0.020(2) -0.021(3)
C11 0.056(2) 0.125(4) 0.105(3) 0.024(3) -0.027(2) -0.033(2)
C12 0.051(2) 0.088(3) 0.088(3) 0.024(2) -0.0091(19) -0.0137(19)
C13 0.0419(15) 0.0469(15) 0.0506(18) 0.0013(12) -0.0076(12) 0.0043(12)
C14 0.0339(14) 0.0472(16) 0.060(2) -0.0094(13) -0.0048(13) 0.0028(11)
C15 0.0478(17) 0.0572(18) 0.065(2) -0.0073(14) 0.0101(15) -0.0039(14)
C16 0.0559(18) 0.0534(17) 0.0452(17) -0.0027(12) 0.0092(14) 0.0018(13)
C17 0.091(2) 0.0581(19) 0.0540(18) 0.0039(17) 0.0033(18) 0.004(2)
C18 0.063(2) 0.089(3) 0.0494(19) -0.0019(17) -0.0071(16) 0.0063(18)
C19 0.0516(18) 0.0580(18) 0.0444(16) 0.0000(13) -0.0011(13) 0.0021(13)
C20 0.086(3) 0.060(2) 0.059(2) -0.0014(15) -0.0144(18) -0.0117(17)
C21 0.119(4) 0.086(3) 0.072(3) 0.003(2) -0.016(3) -0.042(3)
C22 0.109(4) 0.152(5) 0.067(3) -0.013(3) -0.011(3) -0.064(4)
C23 0.074(3) 0.145(5) 0.063(3) -0.007(3) -0.023(2) -0.012(3)
C24 0.0444(17) 0.0603(18) 0.061(2) -0.0142(15) -0.0052(15) -0.0041(13)
C25 0.0460(17) 0.0499(17) 0.063(2) -0.0069(14) -0.0106(15) -0.0059(13)
C26 0.073(3) 0.083(3) 0.138(4) 0.028(3) -0.042(3) -0.017(2)
C27 0.085(3) 0.103(4) 0.216(7) 0.013(4) -0.080(4) 0.006(3)
C28 0.048(3) 0.141(5) 0.180(6) -0.049(5) -0.025(3) -0.007(3)
C29 0.070(3) 0.135(5) 0.114(4) -0.022(3) 0.023(3) -0.048(3)
C30 0.067(2) 0.097(3) 0.069(2) 0.004(2) -0.0026(18) -0.023(2)
Cl1 0.0799(6) 0.0632(5) 0.0715(6) 0.0068(4) 0.0078(5) -0.0034(4)
O4 0.145(3) 0.105(2) 0.085(2) -0.0207(17) 0.024(2) 0.014(2)
O5 0.209(5) 0.171(4) 0.159(4) 0.046(3) -0.070(4) 0.050(4)
O6 0.172(4) 0.088(2) 0.137(3) -0.033(2) 0.035(3) -0.052(2)
O7 0.113(3) 0.118(3) 0.212(5) 0.036(3) 0.077(3) 0.005(2)

loop_
_atom_type_symbol
_atom_type_description
_atom_type_scat_dispersion_real
_atom_type_scat_dispersion_imag
_atom_type_scat_source
C C 0.0033 0.0016 'International Tables Vol C Tables 4.2.6.8 and 6.1.1.4'
H H 0.0000 0.0000 'International Tables Vol C Tables 4.2.6.8 and 6.1.1.4'
N N 0.0061 0.0033 'International Tables Vol C Tables 4.2.6.8 and 6.1.1.4'
O O 0.0106 0.0060 'International Tables Vol C Tables 4.2.6.8 and 6.1.1.4'
Cl Cl 0.1484 0.1585 'International Tables Vol C Tables 4.2.6.8 and 6.1.1.4'
Cu Cu 0.3201 1.2651 'International Tables Vol C Tables 4.2.6.8 and 6.1.1.4'

loop_
_geom_angle_atom_site_label_1
_geom_angle_atom_site_label_2
_geom_angle_atom_site_label_3
_geom_angle
O1 Cu1 N2 93.85(10)
O1 Cu1 N1 173.79(10)
N2 Cu1 N1 81.83(11)
O1 Cu1 N3 83.00(8)
N2 Cu1 N3 160.33(10)
N1 Cu1 N3 99.57(10)
O1 Cu1 O3 91.07(9)
N2 Cu1 O3 99.92(10)
N1 Cu1 O3 94.06(9)
N3 Cu1 O3 99.54(10)
C13 O1 Cu1 114.51(18)
C1 N1 C5 119.1(3)
C1 N1 Cu1 128.6(2)
C5 N1 Cu1 112.4(2)
C12 N2 C9 118.4(3)
C12 N2 Cu1 128.9(2)
C9 N2 Cu1 112.7(2)
C14 N3 C24 112.9(2)
C14 N3 Cu1 103.55(16)
C24 N3 Cu1 111.95(18)
C14 N3 H3 109.4
C24 N3 H3 109.4
Cu1 N3 H3 109.4
C17 N4 C18 109.0(3)
C17 N4 H4 125.5
C18 N4 H4 125.5
N1 C1 C2 120.5(4)
N1 C1 H1 119.8
C2 C1 H1 119.8
C3 C2 C1 120.7(5)
C3 C2 H2 119.6
C1 C2 H2 119.6
C2 C3 C4 120.0(4)
C2 C3 H3A 120.0
C4 C3 H3A 120.0
C3 C4 C5 116.5(4)
C3 C4 C6 125.6(4)
C5 C4 C6 117.9(4)
N1 C5 C4 123.1(4)
N1 C5 C9 116.7(3)
C4 C5 C9 120.2(3)
C7 C6 C4 121.5(4)
C7 C6 H6 119.2
C4 C6 H6 119.2
C6 C7 C8 122.4(4)
C6 C7 H7 118.8
C8 C7 H7 118.8
C10 C8 C9 116.3(4)
C10 C8 C7 125.9(4)
C9 C8 C7 117.8(5)
N2 C9 C8 123.4(4)
N2 C9 C5 116.4(3)
C8 C9 C5 120.1(3)
C11 C10 C8 121.1(4)
C11 C10 H10 119.5
C8 C10 H10 119.5
C10 C11 C12 118.1(4)
C10 C11 H11 120.9
C12 C11 H11 120.9
N2 C12 C11 122.6(4)
N2 C12 H12 118.7
C11 C12 H12 118.7
O2 C13 O1 125.4(3)
O2 C13 C14 118.1(3)
O1 C13 C14 116.4(2)
N3 C14 C13 109.0(2)
N3 C14 C15 111.1(3)
C13 C14 C15 111.3(2)
N3 C14 H14 108.4
C13 C14 H14 108.4
C15 C14 H14 108.4
C16 C15 C14 116.2(3)
C16 C15 H15A 108.2
C14 C15 H15A 108.2
C16 C15 H15B 108.2
C14 C15 H15B 108.2
H15A C15 H15B 107.4
C17 C16 C19 105.8(3)
C17 C16 C15 126.8(3)
C19 C16 C15 127.4(3)
N4 C17 C16 110.9(3)
N4 C17 H17 124.6
C16 C17 H17 124.6
N4 C18 C23 129.8(4)
N4 C18 C19 106.7(3)
C23 C18 C19 123.4(4)
C18 C19 C20 118.3(3)
C18 C19 C16 107.7(3)
C20 C19 C16 134.0(3)
C21 C20 C19 119.2(4)
C21 C20 H20 120.4
C19 C20 H20 120.4
C20 C21 C22 120.7(4)
C20 C21 H21 119.7
C22 C21 H21 119.7
C23 C22 C21 121.9(4)
C23 C22 H22 119.0
C21 C22 H22 119.0
C22 C23 C18 116.4(4)
C22 C23 H23 121.8
C18 C23 H23 121.8
N3 C24 C25 114.2(3)
N3 C24 H24A 108.7
C25 C24 H24A 108.7
N3 C24 H24B 108.7
C25 C24 H24B 108.7
H24A C24 H24B 107.6
C26 C25 C30 117.9(3)
C26 C25 C24 119.8(3)
C30 C25 C24 122.2(3)
C25 C26 C27 120.8(5)
C25 C26 H26 119.6
C27 C26 H26 119.6
C28 C27 C26 120.8(5)
C28 C27 H27 119.6
C26 C27 H27 119.6
C29 C28 C27 119.1(5)
C29 C28 H28 120.5
C27 C28 H28 120.5
C28 C29 C30 122.1(5)
C28 C29 H29 119.0
C30 C29 H29 119.0
C25 C30 C29 119.3(5)
C25 C30 H30 120.4
C29 C30 H30 120.4
O7 Cl1 O5 108.1(3)
O7 Cl1 O6 110.1(3)
O5 Cl1 O6 116.0(3)
O7 Cl1 O4 107.6(3)
O5 Cl1 O4 108.3(3)
O6 Cl1 O4 106.4(2)

loop_
_geom_bond_atom_site_label_1
_geom_bond_atom_site_label_2
_geom_bond_distance
Cu1 O1 1.941(2)
Cu1 N2 2.015(3)
Cu1 N1 2.019(2)
Cu1 N3 2.047(2)
Cu1 O3 2.250(2)
O1 C13 1.275(3)
O2 C13 1.227(3)
N1 C1 1.333(4)
N1 C5 1.354(4)
N2 C12 1.315(5)
N2 C9 1.353(4)
N3 C14 1.473(4)
N3 C24 1.503(4)
N3 H3 0.9100
N4 C17 1.349(5)
N4 C18 1.385(5)
N4 H4 0.8600
C1 C2 1.402(5)
C1 H1 0.9300
C2 C3 1.357(7)
C2 H2 0.9300
C3 C4 1.393(7)
C3 H3A 0.9300
C4 C5 1.409(5)
C4 C6 1.433(7)
C5 C9 1.432(5)
C6 C7 1.323(7)
C6 H6 0.9300
C7 C8 1.437(6)
C7 H7 0.9300
C8 C10 1.390(7)
C8 C9 1.395(4)
C10 C11 1.367(7)
C10 H10 0.9300
C11 C12 1.404(5)
C11 H11 0.9300
C12 H12 0.9300
C13 C14 1.527(4)
C14 C15 1.531(5)
C14 H14 0.9800
C15 C16 1.497(5)
C15 H15A 0.9700
C15 H15B 0.9700
C16 C17 1.357(5)
C16 C19 1.432(4)
C17 H17 0.9300
C18 C23 1.390(6)
C18 C19 1.395(4)
C19 C20 1.398(5)
C20 C21 1.384(5)
C20 H20 0.9300
C21 C22 1.390(7)
C21 H21 0.9300
C22 C23 1.380(7)
C22 H22 0.9300
C23 H23 0.9300
C24 C25 1.511(4)
C24 H24A 0.9700
C24 H24B 0.9700
C25 C26 1.367(5)
C25 C30 1.372(5)
C26 C27 1.395(7)
C26 H26 0.9300
C27 C28 1.340(9)
C27 H27 0.9300
C28 C29 1.328(8)
C28 H28 0.9300
C29 C30 1.404(7)
C29 H29 0.9300
C30 H30 0.9300
Cl1 O7 1.375(4)
Cl1 O5 1.389(4)
Cl1 O6 1.414(3)
Cl1 O4 1.417(3)

loop_
_geom_torsion_atom_site_label_1
_geom_torsion_atom_site_label_2
_geom_torsion_atom_site_label_3
_geom_torsion_atom_site_label_4
_geom_torsion
N2 Cu1 O1 C13 -140.7(2)
N1 Cu1 O1 C13 -95.0(9)
N3 Cu1 O1 C13 19.8(2)
O3 Cu1 O1 C13 119.3(2)
O1 Cu1 N1 C1 134.8(8)
N2 Cu1 N1 C1 -179.0(3)
N3 Cu1 N1 C1 20.8(3)
O3 Cu1 N1 C1 -79.6(3)
O1 Cu1 N1 C5 -44.2(9)
N2 Cu1 N1 C5 1.9(2)
N3 Cu1 N1 C5 -158.2(2)
O3 Cu1 N1 C5 101.4(2)
O1 Cu1 N2 C12 -3.8(3)
N1 Cu1 N2 C12 -179.3(3)
N3 Cu1 N2 C12 -83.8(4)
O3 Cu1 N2 C12 88.0(3)
O1 Cu1 N2 C9 174.2(2)
N1 Cu1 N2 C9 -1.4(2)
N3 Cu1 N2 C9 94.2(4)
O3 Cu1 N2 C9 -94.1(2)
O1 Cu1 N3 C14 -31.21(19)
N2 Cu1 N3 C14 50.6(4)
N1 Cu1 N3 C14 143.08(19)
O3 Cu1 N3 C14 -121.12(19)
O1 Cu1 N3 C24 90.6(2)
N2 Cu1 N3 C24 172.5(3)
N1 Cu1 N3 C24 -95.1(2)
O3 Cu1 N3 C24 0.7(2)
C5 N1 C1 C2 3.2(5)
Cu1 N1 C1 C2 -175.8(3)
N1 C1 C2 C3 -1.8(6)
C1 C2 C3 C4 -1.2(7)
C2 C3 C4 C5 2.5(6)
C2 C3 C4 C6 -178.1(4)
C1 N1 C5 C4 -1.7(5)
Cu1 N1 C5 C4 177.4(3)
C1 N1 C5 C9 178.7(3)
Cu1 N1 C5 C9 -2.2(3)
C3 C4 C5 N1 -1.2(5)
C6 C4 C5 N1 179.4(3)
C3 C4 C5 C9 178.4(3)
C6 C4 C5 C9 -1.0(5)
C3 C4 C6 C7 -179.2(5)
C5 C4 C6 C7 0.2(7)
C4 C6 C7 C8 1.4(8)
C6 C7 C8 C10 178.2(5)
C6 C7 C8 C9 -2.1(7)
C12 N2 C9 C8 0.0(5)
Cu1 N2 C9 C8 -178.2(3)
C12 N2 C9 C5 178.8(3)
Cu1 N2 C9 C5 0.6(3)
C10 C8 C9 N2 -0.3(5)
C7 C8 C9 N2 180.0(3)
C10 C8 C9 C5 -179.1(3)
C7 C8 C9 C5 1.2(5)
N1 C5 C9 N2 1.1(4)
C4 C5 C9 N2 -178.6(3)
N1 C5 C9 C8 179.9(3)
C4 C5 C9 C8 0.3(5)
C9 C8 C10 C11 -0.3(7)
C7 C8 C10 C11 179.4(4)
C8 C10 C11 C12 1.1(8)
C9 N2 C12 C11 1.0(6)
Cu1 N2 C12 C11 178.8(3)
C10 C11 C12 N2 -1.5(7)
Cu1 O1 C13 O2 174.1(3)
Cu1 O1 C13 C14 -2.4(3)
C24 N3 C14 C13 -84.5(3)
Cu1 N3 C14 C13 36.8(3)
C24 N3 C14 C15 152.5(3)
Cu1 N3 C14 C15 -86.3(2)
O2 C13 C14 N3 158.1(3)
O1 C13 C14 N3 -25.1(3)
O2 C13 C14 C15 -78.9(3)
O1 C13 C14 C15 97.8(3)
N3 C14 C15 C16 60.7(3)
C13 C14 C15 C16 -61.0(3)
C14 C15 C16 C17 -99.1(4)
C14 C15 C16 C19 84.3(4)
C18 N4 C17 C16 0.5(4)
C19 C16 C17 N4 -0.7(4)
C15 C16 C17 N4 -177.9(3)
C17 N4 C18 C23 -178.1(4)
C17 N4 C18 C19 -0.1(4)
N4 C18 C19 C20 179.1(3)
C23 C18 C19 C20 -2.8(5)
N4 C18 C19 C16 -0.3(4)
C23 C18 C19 C16 177.8(3)
C17 C16 C19 C18 0.6(4)
C15 C16 C19 C18 177.8(3)
C17 C16 C19 C20 -178.6(4)
C15 C16 C19 C20 -1.5(6)
C18 C19 C20 C21 1.7(5)
C16 C19 C20 C21 -179.2(4)
C19 C20 C21 C22 -0.1(7)
C20 C21 C22 C23 -0.5(8)
C21 C22 C23 C18 -0.5(7)
N4 C18 C23 C22 179.8(4)
C19 C18 C23 C22 2.2(6)
C14 N3 C24 C25 -53.1(3)
Cu1 N3 C24 C25 -169.5(2)
N3 C24 C25 C26 107.8(4)
N3 C24 C25 C30 -70.5(4)
C30 C25 C26 C27 -2.7(7)
C24 C25 C26 C27 178.9(5)
C25 C26 C27 C28 2.0(10)
C26 C27 C28 C29 -0.9(10)
C27 C28 C29 C30 0.7(10)
C26 C25 C30 C29 2.4(6)
C24 C25 C30 C29 -179.3(4)
C28 C29 C30 C25 -1.5(8)
